data_2231248
loop_
_publ_author_name
'Tebbaa, Mohamed'
'Benharref, Ahmed'
'Berraho, Moha'
'Daran, Jean Claude'
'Akssira, Mohamed'
'Elhakmaoui, Ahmed'

_publ_section_title
;
 Methyl 2-(3a,8a-dimethyl-4-oxodecahydroazulen-6-yl)acrylate
;
_journal_coeditor_code OM2451
_journal_issue 8
_journal_name_full 'Acta Crystallographica Section E'
_journal_page_first o2187
_journal_page_last o2188
_journal_paper_doi 10.1107/S1600536811029928
_journal_volume 67
_journal_year 2011
_chemical_formula_iupac 'C16 H24 O3'
_chemical_formula_moiety 'C16 H24 O3'
_chemical_formula_sum 'C16 H24 O3'
_chemical_formula_weight 264.35
_chemical_name_systematic
;
Methyl 2-(3a,8a-dimethyl-4-oxodecahydroazulen-6-yl)acrylate
;
_space_group_IT_number 4
_symmetry_cell_setting monoclinic
_symmetry_space_group_name_Hall 'P 2yb'
_symmetry_space_group_name_H-M 'P 1 21 1'
_atom_sites_solution_hydrogens geom
_atom_sites_solution_primary direct
_atom_sites_solution_secondary difmap
_audit_creation_method SHELXL-97
_cell_angle_alpha 90.00
_cell_angle_beta 90.095(7)
_cell_angle_gamma 90.00
_cell_formula_units_Z 4
_cell_length_a 6.6954(3)
_cell_length_b 6.9447(3)
_cell_length_c 31.6168(18)
_cell_measurement_reflns_used 3361
_cell_measurement_temperature 180(2)
_cell_measurement_theta_max 29.19
_cell_measurement_theta_min 3.6
_cell_volume 1470.10(12)
_computing_cell_refinement 'CrysAlis PRO (Agilent, 2010)'
_computing_data_collection 'CrysAlis PRO (Agilent, 2010)'
_computing_data_reduction 'CrysAlis PRO (Agilent, 2010)'
_computing_molecular_graphics 'ORTEPIII (Burnett & Johnson, 1996) and ORTEP-3 for Windows (Farrugia, 1997)'
_computing_publication_material 'WinGX (Farrugia, 1999 and PLATON (Spek, 2009)'
_computing_structure_refinement 'SHELXL97 (Sheldrick, 2008)'
_computing_structure_solution 'SHELXS97 (Sheldrick, 2008)'
_diffrn_ambient_temperature 179.9
_diffrn_detector_area_resol_mean 16.1978
_diffrn_measured_fraction_theta_full 0.976
_diffrn_measured_fraction_theta_max 0.976
_diffrn_measurement_device_type 'Agilent Xcalibur Eos Gemini ultra'
_diffrn_measurement_method '\w scans'
_diffrn_radiation_monochromator graphite
_diffrn_radiation_source 'Enhance (Mo) X-ray Source'
_diffrn_radiation_type 'Mo K\a'
_diffrn_radiation_wavelength 0.7107
_diffrn_reflns_av_R_equivalents 0.0202
_diffrn_reflns_av_sigmaI/netI 0.0339
_diffrn_reflns_limit_h_max 8
_diffrn_reflns_limit_h_min -8
_diffrn_reflns_limit_k_max 8
_diffrn_reflns_limit_k_min -8
_diffrn_reflns_limit_l_max 39
_diffrn_reflns_limit_l_min -36
_diffrn_reflns_number 9032
_diffrn_reflns_theta_full 26.37
_diffrn_reflns_theta_max 26.37
_diffrn_reflns_theta_min 3.61
_exptl_absorpt_coefficient_mu 0.081
_exptl_absorpt_correction_T_max 1.00000
_exptl_absorpt_correction_T_min 0.84249
_exptl_absorpt_correction_type multi-scan
_exptl_absorpt_process_details
;
(CrysAlis PRO; Agilent, 2010)
;
_exptl_crystal_colour colourless
_exptl_crystal_density_diffrn 1.194
_exptl_crystal_density_method 'not measured'
_exptl_crystal_description block
_exptl_crystal_F_000 576
_exptl_crystal_size_max 0.327
_exptl_crystal_size_mid 0.230
_exptl_crystal_size_min 0.147
_refine_diff_density_max 0.140
_refine_diff_density_min -0.189
_refine_ls_extinction_method none
_refine_ls_goodness_of_fit_ref 1.062
_refine_ls_hydrogen_treatment constr
_refine_ls_matrix_type full
_refine_ls_number_parameters 356
_refine_ls_number_reflns 5575
_refine_ls_number_restraints 19
_refine_ls_restrained_S_all 1.064
_refine_ls_R_factor_all 0.0483
_refine_ls_R_factor_gt 0.0419
_refine_ls_shift/su_max 0.011
_refine_ls_shift/su_mean 0.002
_refine_ls_structure_factor_coef Fsqd
_refine_ls_weighting_details 'calc w=1/[\s^2^(Fo^2^)+(0.0580P)^2^+0.0579P] where P=(Fo^2^+2Fc^2^)/3'
_refine_ls_weighting_scheme calc
_refine_ls_wR_factor_gt 0.1029
_refine_ls_wR_factor_ref 0.1097
_reflns_number_gt 4990
_reflns_number_total 5575
_reflns_threshold_expression I>2\s(I)
_cod_data_source_file om2451.cif
_cod_data_source_block I
_cod_original_sg_symbol_H-M 'P 21'
_cod_database_code 2231248
_cod_database_fobs_code 2231248

loop_
_symmetry_equiv_pos_as_xyz
'x, y, z'
'-x, y+1/2, -z'

loop_
_atom_site_type_symbol
_atom_site_label
_atom_site_fract_x
_atom_site_fract_y
_atom_site_fract_z
_atom_site_U_iso_or_equiv
_atom_site_adp_type
_atom_site_calc_flag
_atom_site_refinement_flags
_atom_site_occupancy
_atom_site_symmetry_multiplicity
_atom_site_disorder_assembly
_atom_site_disorder_group
O O11 -0.3396(6) 0.7937(7) 0.78385(10) 0.0491(9) Uani d . 1 1 . .
O O12 -0.1779(6) 0.7707(7) 0.72197(8) 0.0441(9) Uani d . 1 1 . .
O O13 0.0462(8) 0.4408(6) 0.90038(11) 0.0603(11) Uani d . 1 1 . .
C C11 0.0245(7) 0.7490(7) 0.83087(10) 0.0320(10) Uani d . 1 1 . .
H H11 -0.1000 0.6868 0.8397 0.038 Uiso calc R 1 1 . .
C C12 0.1966(8) 0.6169(6) 0.84329(11) 0.0370(11) Uani d . 1 1 . .
H H12A 0.3233 0.6815 0.8388 0.044 Uiso calc R 1 1 . .
H H12B 0.1943 0.5008 0.8262 0.044 Uiso calc R 1 1 . .
C C13 0.1702(9) 0.5650(7) 0.89132(14) 0.0376(11) Uani d . 1 1 . .
C C16 0.0506(8) 0.9418(7) 0.90041(11) 0.0344(10) Uani d . 1 1 . .
H H16A 0.0105 1.0672 0.9109 0.041 Uiso calc R 1 1 . .
H H16B -0.0453 0.8491 0.9111 0.041 Uiso calc R 1 1 . .
C C17 0.0323(8) 0.9457(7) 0.85143(11) 0.0371(11) Uani d . 1 1 . .
H H17A -0.0878 1.0159 0.8439 0.045 Uiso calc R 1 1 . .
H H17B 0.1453 1.0158 0.8400 0.045 Uiso calc R 1 1 . .
C C14 0.2954(9) 0.6686(7) 0.92227(13) 0.0375(11) Uani d D 1 1 . .
C C15 0.2545(8) 0.8936(7) 0.91989(13) 0.0365(11) Uani d D 1 1 A .
C C18A 0.2343(11) 0.9472(10) 0.96834(13) 0.068(2) Uani d PD 0.53 1 A 1
H H18A 0.3233 1.0532 0.9750 0.082 Uiso calc PR 0.53 1 A 1
H H18B 0.0986 0.9879 0.9743 0.082 Uiso calc PR 0.53 1 A 1
C C19A 0.2859(15) 0.7758(13) 0.99513(19) 0.0438(13) Uani d PD 0.53 1 A 1
H H19A 0.2078 0.7746 1.0210 0.053 Uiso calc PR 0.53 1 A 1
H H19B 0.4267 0.7756 1.0024 0.053 Uiso calc PR 0.53 1 A 1
C C20A 0.2344(11) 0.6059(9) 0.96745(13) 0.0562(16) Uani d PD 0.53 1 A 1
H H20A 0.0926 0.5778 0.9688 0.067 Uiso calc PR 0.53 1 A 1
H H20B 0.3082 0.4924 0.9761 0.067 Uiso calc PR 0.53 1 A 1
C C18B 0.2343(11) 0.9472(10) 0.96834(13) 0.068(2) Uani d PD 0.47 1 A 2
H H18C 0.3638 0.9789 0.9802 0.082 Uiso calc PR 0.47 1 A 2
H H18D 0.1462 1.0569 0.9719 0.082 Uiso calc PR 0.47 1 A 2
C C19B 0.1550(14) 0.7852(12) 0.9882(2) 0.0438(13) Uani d PD 0.47 1 A 2
H H19C 0.0105 0.7874 0.9861 0.053 Uiso calc PR 0.47 1 A 2
H H19D 0.1911 0.7858 1.0179 0.053 Uiso calc PR 0.47 1 A 2
C C20B 0.2344(11) 0.6059(9) 0.96745(13) 0.0562(16) Uani d PD 0.47 1 A 2
H H20C 0.1324 0.5068 0.9664 0.067 Uiso calc PR 0.47 1 A 2
H H20D 0.3488 0.5565 0.9828 0.067 Uiso calc PR 0.47 1 A 2
C C111 0.0153(7) 0.7762(8) 0.78377(12) 0.0350(10) Uani d . 1 1 . .
C C112 0.1773(8) 0.7999(10) 0.75949(14) 0.0527(14) Uani d . 1 1 . .
H H11A 0.1632 0.8188 0.7305 0.063 Uiso calc R 1 1 . .
H H11B 0.3039 0.7974 0.7716 0.063 Uiso calc R 1 1 . .
C C113 -0.1814(7) 0.7805(8) 0.76432(12) 0.0340(10) Uani d . 1 1 . .
C C114 -0.3611(8) 0.7761(8) 0.69985(12) 0.0453(11) Uani d . 1 1 . .
H H11C -0.4307 0.8930 0.7066 0.068 Uiso calc R 1 1 . .
H H11D -0.4413 0.6676 0.7079 0.068 Uiso calc R 1 1 . .
H H11E -0.3359 0.7715 0.6700 0.068 Uiso calc R 1 1 . .
C C141 0.5147(9) 0.6146(9) 0.91621(15) 0.0562(16) Uani d . 1 1 A .
H H14A 0.5558 0.6476 0.8880 0.084 Uiso calc R 1 1 . .
H H14B 0.5311 0.4786 0.9205 0.084 Uiso calc R 1 1 . .
H H14C 0.5951 0.6835 0.9363 0.084 Uiso calc R 1 1 . .
C C151 0.4187(10) 1.0125(9) 0.90107(18) 0.0537(15) Uani d . 1 1 . .
H H15A 0.3809 1.1459 0.9015 0.081 Uiso calc R 1 1 A .
H H15B 0.4417 0.9726 0.8724 0.081 Uiso calc R 1 1 . .
H H15C 0.5386 0.9954 0.9173 0.081 Uiso calc R 1 1 . .
O O21 -0.3368(5) 0.2891(7) 0.71830(9) 0.0455(8) Uani d . 1 1 . .
O O22 -0.1755(6) 0.3099(7) 0.78059(8) 0.0435(8) Uani d . 1 1 . .
O O23 0.0557(8) 0.6369(6) 0.60233(12) 0.0710(13) Uani d . 1 1 . .
C C21 0.0213(7) 0.3281(7) 0.67099(11) 0.0336(10) Uani d . 1 1 . .
H H21 -0.1050 0.3890 0.6628 0.040 Uiso calc R 1 1 . .
C C22 0.1921(8) 0.4596(6) 0.65588(14) 0.0435(12) Uani d . 1 1 . .
H H22A 0.1943 0.5748 0.6732 0.052 Uiso calc R 1 1 . .
H H22B 0.3183 0.3933 0.6598 0.052 Uiso calc R 1 1 . .
C C23 0.1736(7) 0.5141(6) 0.61251(15) 0.0367(10) Uani d . 1 1 . .
C C26 0.0504(8) 0.1303(7) 0.60083(14) 0.0422(11) Uani d . 1 1 . .
H H26A -0.0491 0.2194 0.5902 0.051 Uiso calc R 1 1 . .
H H26B 0.0119 0.0029 0.5913 0.051 Uiso calc R 1 1 . .
C C27 0.0351(8) 0.1312(7) 0.64743(13) 0.0423(12) Uani d . 1 1 . .
H H27A 0.1503 0.0631 0.6585 0.051 Uiso calc R 1 1 . .
H H27B -0.0820 0.0565 0.6551 0.051 Uiso calc R 1 1 . .
C C24 0.2925(8) 0.4082(7) 0.57727(13) 0.0343(10) Uani d D 1 1 . .
C C25 0.2532(7) 0.1810(6) 0.57876(14) 0.0364(11) Uani d D 1 1 B .
C C28A 0.2445(10) 0.1255(7) 0.53289(15) 0.0547(15) Uani d PD 0.83 1 B 1
H H28A 0.3450 0.0283 0.5271 0.066 Uiso calc PR 0.83 1 B 1
H H28B 0.1146 0.0707 0.5266 0.066 Uiso calc PR 0.83 1 B 1
C C29A 0.2795(15) 0.2957(12) 0.50553(16) 0.0775(19) Uani d PD 0.83 1 B 1
H H29A 0.4178 0.3013 0.4965 0.093 Uiso calc PR 0.83 1 B 1
H H29B 0.1943 0.2918 0.4807 0.093 Uiso calc PR 0.83 1 B 1
C C30A 0.2296(11) 0.4625(8) 0.53251(15) 0.0566(17) Uani d PD 0.83 1 B 1
H H30A 0.0874 0.4888 0.5314 0.068 Uiso calc PR 0.83 1 B 1
H H30B 0.3010 0.5763 0.5231 0.068 Uiso calc PR 0.83 1 B 1
C C28B 0.2445(10) 0.1255(7) 0.53289(15) 0.0547(15) Uani d PD 0.17 1 B 2
H H28C 0.3776 0.1080 0.5214 0.066 Uiso calc PR 0.17 1 B 2
H H28D 0.1693 0.0073 0.5291 0.066 Uiso calc PR 0.17 1 B 2
C C29B 0.143(5) 0.289(3) 0.5125(7) 0.0775(19) Uani d PD 0.17 1 B 2
H H29C 0.1674 0.2891 0.4822 0.093 Uiso calc PR 0.17 1 B 2
H H29D -0.0002 0.2830 0.5173 0.093 Uiso calc PR 0.17 1 B 2
C C30B 0.2296(11) 0.4625(8) 0.53251(15) 0.0566(17) Uani d PD 0.17 1 B 2
H H30C 0.1315 0.5653 0.5333 0.068 Uiso calc PR 0.17 1 B 2
H H30D 0.3443 0.5067 0.5165 0.068 Uiso calc PR 0.17 1 B 2
C C211 0.0190(7) 0.3028(7) 0.71832(11) 0.0325(10) Uani d . 1 1 . .
C C212 0.1757(7) 0.2744(9) 0.74169(12) 0.0445(12) Uani d . 1 1 . .
H H21A 0.3016 0.2685 0.7293 0.053 Uiso calc R 1 1 . .
H H21B 0.1621 0.2601 0.7708 0.053 Uiso calc R 1 1 . .
C C213 -0.1856(7) 0.2982(7) 0.73821(13) 0.0333(9) Uani d . 1 1 . .
C C214 -0.3691(8) 0.2993(11) 0.80196(13) 0.0582(15) Uani d . 1 1 . .
H H21C -0.4298 0.1767 0.7963 0.087 Uiso calc R 1 1 . .
H H21D -0.4542 0.4003 0.7917 0.087 Uiso calc R 1 1 . .
H H21E -0.3503 0.3138 0.8319 0.087 Uiso calc R 1 1 . .
C C241 0.5158(7) 0.4632(8) 0.58597(18) 0.0523(14) Uani d . 1 1 B .
H H24A 0.5556 0.4133 0.6130 0.078 Uiso calc R 1 1 . .
H H24B 0.5295 0.6008 0.5860 0.078 Uiso calc R 1 1 . .
H H24C 0.5990 0.4091 0.5643 0.078 Uiso calc R 1 1 . .
C C251 0.4216(10) 0.0690(8) 0.6025(2) 0.0612(16) Uani d . 1 1 . .
H H25A 0.5398 0.0658 0.5854 0.092 Uiso calc R 1 1 B .
H H25B 0.3779 -0.0603 0.6081 0.092 Uiso calc R 1 1 . .
H H25C 0.4506 0.1325 0.6288 0.092 Uiso calc R 1 1 . .

loop_
_atom_site_aniso_label
_atom_site_aniso_U_11
_atom_site_aniso_U_22
_atom_site_aniso_U_33
_atom_site_aniso_U_12
_atom_site_aniso_U_13
_atom_site_aniso_U_23
O11 0.0296(16) 0.068(2) 0.0497(16) 0.0131(19) -0.0007(16) -0.0057(19)
O12 0.0329(16) 0.067(2) 0.0324(11) -0.0016(19) -0.0084(14) 0.0003(16)
O13 0.069(3) 0.045(2) 0.067(2) -0.020(2) -0.003(2) 0.0090(18)
C11 0.026(2) 0.040(3) 0.0300(17) -0.0028(19) 0.0027(16) -0.0067(17)
C12 0.046(3) 0.039(3) 0.0263(16) 0.014(3) -0.0010(19) -0.0137(17)
C13 0.054(3) 0.0261(19) 0.0330(18) 0.006(2) 0.001(2) 0.0034(15)
C16 0.037(2) 0.038(3) 0.0281(18) 0.006(2) 0.0088(19) -0.0104(17)
C17 0.043(3) 0.037(2) 0.0315(18) 0.009(2) 0.0012(19) 0.0118(18)
C14 0.039(3) 0.038(3) 0.0361(19) -0.001(3) 0.003(2) 0.0045(18)
C15 0.043(3) 0.043(2) 0.0235(16) -0.004(2) 0.0041(18) -0.0050(16)
C18A 0.077(5) 0.103(4) 0.0249(19) 0.025(4) -0.011(2) -0.004(2)
C19A 0.049(3) 0.056(3) 0.026(2) 0.000(4) -0.003(2) 0.003(3)
C20A 0.069(4) 0.066(4) 0.034(2) 0.002(3) 0.001(3) 0.000(2)
C18B 0.077(5) 0.103(4) 0.0249(19) 0.025(4) -0.011(2) -0.004(2)
C19B 0.049(3) 0.056(3) 0.026(2) 0.000(4) -0.003(2) 0.003(3)
C20B 0.069(4) 0.066(4) 0.034(2) 0.002(3) 0.001(3) 0.000(2)
C111 0.029(2) 0.034(2) 0.042(2) 0.0037(19) -0.0016(18) -0.007(2)
C112 0.034(3) 0.083(4) 0.0409(18) 0.019(3) 0.008(2) -0.006(2)
C113 0.034(2) 0.035(2) 0.0333(17) -0.002(2) 0.0013(19) -0.0075(19)
C114 0.043(3) 0.040(2) 0.053(2) -0.012(2) -0.014(2) 0.003(2)
C141 0.061(4) 0.060(4) 0.047(2) 0.026(3) -0.003(3) 0.002(3)
C151 0.052(3) 0.052(3) 0.057(3) -0.004(3) -0.004(3) 0.008(2)
O21 0.0226(14) 0.067(2) 0.0464(15) 0.0066(18) 0.0044(14) 0.0054(18)
O22 0.0311(15) 0.061(2) 0.0383(12) 0.0060(18) 0.0117(14) 0.0011(16)
O23 0.096(3) 0.0341(18) 0.083(2) 0.030(2) 0.035(3) 0.0178(18)
C21 0.0238(19) 0.031(2) 0.046(2) -0.0050(18) 0.0084(18) -0.0005(17)
C22 0.038(3) 0.027(2) 0.065(3) -0.003(2) 0.015(2) -0.006(2)
C23 0.030(2) 0.0210(18) 0.059(2) -0.0053(18) 0.014(2) -0.0034(16)
C26 0.039(3) 0.024(2) 0.064(3) -0.009(2) 0.008(2) -0.0007(19)
C27 0.038(3) 0.031(2) 0.057(2) -0.013(2) 0.014(2) -0.016(2)
C24 0.036(2) 0.028(2) 0.038(2) 0.002(2) 0.012(2) 0.0003(16)
C25 0.039(3) 0.0191(18) 0.051(2) 0.0026(19) 0.012(2) -0.0040(16)
C28A 0.067(4) 0.033(2) 0.064(3) 0.000(2) 0.005(3) -0.025(2)
C29A 0.106(5) 0.084(5) 0.043(3) 0.007(5) 0.002(3) -0.004(3)
C30A 0.073(4) 0.044(3) 0.052(2) 0.017(3) 0.006(3) 0.018(2)
C28B 0.067(4) 0.033(2) 0.064(3) 0.000(2) 0.005(3) -0.025(2)
C29B 0.106(5) 0.084(5) 0.043(3) 0.007(5) 0.002(3) -0.004(3)
C30B 0.073(4) 0.044(3) 0.052(2) 0.017(3) 0.006(3) 0.018(2)
C211 0.026(2) 0.037(2) 0.0346(19) 0.002(2) 0.0069(18) -0.007(2)
C212 0.026(2) 0.069(3) 0.0380(17) 0.017(2) 0.0119(19) 0.000(2)
C213 0.024(2) 0.029(2) 0.047(2) 0.0027(19) 0.0126(19) 0.0012(19)
C214 0.036(3) 0.091(4) 0.048(2) 0.000(3) 0.027(2) -0.002(3)
C241 0.034(3) 0.045(3) 0.078(3) -0.005(2) 0.018(3) 0.000(3)
C251 0.048(3) 0.032(3) 0.104(4) 0.025(2) 0.006(3) -0.009(2)

loop_
_atom_type_symbol
_atom_type_description
_atom_type_scat_dispersion_real
_atom_type_scat_dispersion_imag
_atom_type_scat_source
C C 0.0033 0.0016 'International Tables Vol C Tables 4.2.6.8 and 6.1.1.4'
H H 0.0000 0.0000 'International Tables Vol C Tables 4.2.6.8 and 6.1.1.4'
O O 0.0106 0.0060 'International Tables Vol C Tables 4.2.6.8 and 6.1.1.4'

loop_
_geom_angle_atom_site_label_1
_geom_angle_atom_site_label_2
_geom_angle_atom_site_label_3
_geom_angle
C113 O12 C114 118.6(4)
C111 C11 C17 108.3(4)
C111 C11 C12 111.2(3)
C17 C11 C12 114.0(4)
C111 C11 H11 107.7
C17 C11 H11 107.7
C12 C11 H11 107.7
C11 C12 C13 107.6(4)
C11 C12 H12A 110.2
C13 C12 H12A 110.2
C11 C12 H12B 110.2
C13 C12 H12B 110.2
H12A C12 H12B 108.5
O13 C13 C14 124.8(4)
O13 C13 C12 117.5(5)
C14 C13 C12 117.7(4)
C15 C16 C17 118.3(4)
C15 C16 H16A 107.7
C17 C16 H16A 107.7
C15 C16 H16B 107.7
C17 C16 H16B 107.7
H16A C16 H16B 107.1
C11 C17 C16 114.6(4)
C11 C17 H17A 108.6
C16 C17 H17A 108.6
C11 C17 H17B 108.6
C16 C17 H17B 108.6
H17A C17 H17B 107.6
C13 C14 C141 110.1(4)
C13 C14 C20A 109.0(4)
C141 C14 C20A 107.5(5)
C13 C14 C15 110.5(4)
C141 C14 C15 113.6(5)
C20A C14 C15 106.0(4)
C151 C15 C16 111.9(4)
C151 C15 C18A 108.5(5)
C16 C15 C18A 105.1(4)
C151 C15 C14 115.8(5)
C16 C15 C14 112.8(4)
C18A C15 C14 101.6(4)
C19A C18A C15 109.9(5)
C19A C18A H18A 109.7
C15 C18A H18A 109.7
C19A C18A H18B 109.7
C15 C18A H18B 109.7
H18A C18A H18B 108.2
C18A C19A C20A 103.9(5)
C18A C19A H19A 111.0
C20A C19A H19A 111.0
C18A C19A H19B 111.0
C20A C19A H19B 111.0
H19A C19A H19B 109.0
C19A C20A C14 104.8(5)
C19A C20A H20A 110.8
C14 C20A H20A 110.8
C19A C20A H20B 110.8
C14 C20A H20B 110.8
H20A C20A H20B 108.9
H19C C19B H19D 108.2
C112 C111 C113 119.3(4)
C112 C111 C11 123.4(4)
C113 C111 C11 117.3(4)
C111 C112 H11A 120.0
C111 C112 H11B 120.0
H11A C112 H11B 120.0
O11 C113 O12 121.3(4)
O11 C113 C111 124.7(3)
O12 C113 C111 113.9(4)
O12 C114 H11C 109.5
O12 C114 H11D 109.5
H11C C114 H11D 109.5
O12 C114 H11E 109.5
H11C C114 H11E 109.5
H11D C114 H11E 109.5
C14 C141 H14A 109.5
C14 C141 H14B 109.5
H14A C141 H14B 109.5
C14 C141 H14C 109.5
H14A C141 H14C 109.5
H14B C141 H14C 109.5
C15 C151 H15A 109.5
C15 C151 H15B 109.5
H15A C151 H15B 109.5
C15 C151 H15C 109.5
H15A C151 H15C 109.5
H15B C151 H15C 109.5
C213 O22 C214 114.3(4)
C211 C21 C22 112.6(4)
C211 C21 C27 111.9(4)
C22 C21 C27 109.1(3)
C211 C21 H21 107.7
C22 C21 H21 107.7
C27 C21 H21 107.7
C23 C22 C21 113.0(4)
C23 C22 H22A 109.0
C21 C22 H22A 109.0
C23 C22 H22B 109.0
C21 C22 H22B 109.0
H22A C22 H22B 107.8
O23 C23 C22 120.0(4)
O23 C23 C24 118.6(4)
C22 C23 C24 121.2(4)
C27 C26 C25 120.2(4)
C27 C26 H26A 107.3
C25 C26 H26A 107.3
C27 C26 H26B 107.3
C25 C26 H26B 107.3
H26A C26 H26B 106.9
C26 C27 C21 119.0(4)
C26 C27 H27A 107.6
C21 C27 H27A 107.6
C26 C27 H27B 107.6
C21 C27 H27B 107.6
H27A C27 H27B 107.0
C30A C24 C23 114.0(4)
C30A C24 C241 111.5(4)
C23 C24 C241 104.3(4)
C30A C24 C25 103.1(4)
C23 C24 C25 111.2(4)
C241 C24 C25 113.0(4)
C28A C25 C251 111.4(4)
C28A C25 C26 109.8(4)
C251 C25 C26 107.4(4)
C28A C25 C24 103.4(4)
C251 C25 C24 112.8(5)
C26 C25 C24 112.2(4)
C29A C28A C25 110.6(4)
C29A C28A H28A 109.5
C25 C28A H28A 109.5
C29A C28A H28B 109.5
C25 C28A H28B 109.5
H28A C28A H28B 108.1
C30A C29A C28A 104.6(4)
C30A C29A H29A 110.8
C28A C29A H29A 110.8
C30A C29A H29B 110.8
C28A C29A H29B 110.8
H29A C29A H29B 108.9
C29A C30A C24 106.2(5)
C29A C30A H30A 110.5
C24 C30A H30A 110.5
C29A C30A H30B 110.5
C24 C30A H30B 110.5
H30A C30A H30B 108.7
H29C C29B H29D 108.8
C212 C211 C21 125.1(4)
C212 C211 C213 119.6(3)
C21 C211 C213 115.2(4)
C211 C212 H21A 120.0
C211 C212 H21B 120.0
H21A C212 H21B 120.0
O21 C213 O22 124.9(4)
O21 C213 C211 123.5(3)
O22 C213 C211 111.6(4)
O22 C214 H21C 109.5
O22 C214 H21D 109.5
H21C C214 H21D 109.5
O22 C214 H21E 109.5
H21C C214 H21E 109.5
H21D C214 H21E 109.5
C24 C241 H24A 109.5
C24 C241 H24B 109.5
H24A C241 H24B 109.5
C24 C241 H24C 109.5
H24A C241 H24C 109.5
H24B C241 H24C 109.5
C25 C251 H25A 109.5
C25 C251 H25B 109.5
H25A C251 H25B 109.5
C25 C251 H25C 109.5
H25A C251 H25C 109.5
H25B C251 H25C 109.5

loop_
_geom_bond_atom_site_label_1
_geom_bond_atom_site_label_2
_geom_bond_distance
O11 C113 1.229(6)
O12 C113 1.341(4)
O12 C114 1.413(6)
O13 C13 1.231(7)
C11 C111 1.502(5)
C11 C17 1.513(6)
C11 C12 1.524(6)
C11 H11 0.9800
C12 C13 1.571(5)
C12 H12A 0.9700
C12 H12B 0.9700
C13 C14 1.475(7)
C16 C15 1.535(7)
C16 C17 1.554(5)
C16 H16A 0.9700
C16 H16B 0.9700
C17 H17A 0.9700
C17 H17B 0.9700
C14 C141 1.528(8)
C14 C20A 1.548(6)
C14 C15 1.588(6)
C15 C151 1.498(8)
C15 C18A 1.582(5)
C18A C19A 1.501(10)
C18A H18A 0.9700
C18A H18B 0.9700
C19A C20A 1.509(10)
C19A H19A 0.9700
C19A H19B 0.9700
C20A H20A 0.9700
C20A H20B 0.9700
C19B H19C 0.9700
C19B H19D 0.9700
C111 C112 1.339(7)
C111 C113 1.454(7)
C112 H11A 0.9300
C112 H11B 0.9300
C114 H11C 0.9600
C114 H11D 0.9600
C114 H11E 0.9600
C141 H14A 0.9600
C141 H14B 0.9600
C141 H14C 0.9600
C151 H15A 0.9600
C151 H15B 0.9600
C151 H15C 0.9600
O21 C213 1.193(6)
O22 C213 1.344(4)
O22 C214 1.464(6)
O23 C23 1.206(7)
C21 C211 1.507(5)
C21 C22 1.540(6)
C21 C27 1.560(6)
C21 H21 0.9800
C22 C23 1.428(6)
C22 H22A 0.9700
C22 H22B 0.9700
C23 C24 1.554(6)
C26 C27 1.477(6)
C26 C25 1.567(7)
C26 H26A 0.9700
C26 H26B 0.9700
C27 H27A 0.9700
C27 H27B 0.9700
C24 C30A 1.524(7)
C24 C241 1.567(8)
C24 C25 1.600(6)
C25 C28A 1.502(6)
C25 C251 1.563(8)
C28A C29A 1.484(9)
C28A H28A 0.9700
C28A H28B 0.9700
C29A C30A 1.477(9)
C29A H29A 0.9700
C29A H29B 0.9700
C30A H30A 0.9700
C30A H30B 0.9700
C29B H29C 0.9700
C29B H29D 0.9700
C211 C212 1.299(7)
C211 C213 1.508(6)
C212 H21A 0.9300
C212 H21B 0.9300
C214 H21C 0.9600
C214 H21D 0.9600
C214 H21E 0.9600
C241 H24A 0.9600
C241 H24B 0.9600
C241 H24C 0.9600
C251 H25A 0.9600
C251 H25B 0.9600
C251 H25C 0.9600

loop_
_geom_hbond_atom_site_label_D
_geom_hbond_atom_site_label_H
_geom_hbond_atom_site_label_A
_geom_hbond_site_symmetry_A
_geom_hbond_distance_DH
_geom_hbond_distance_HA
_geom_hbond_distance_DA
_geom_hbond_angle_DHA
_geom_hbond_publ_flag
C112 H11B O11 1_655 0.93 2.42 3.325(7) 165 yes
C212 H21A O21 1_655 0.93 2.45 3.348(6) 162 yes
C26 H26B O23 1_545 0.97 2.58 3.427(6) 146 yes
